data_1537339
loop_
_publ_author_name
'Gobechiya, E.R.'
'Sukhanov, M.V.'
'Kabalov, Yu.K.'
'Pet'kov, V.I.'

_publ_section_title
;
 Crystal structures of double cesium zirconium and barium zirconium
 orthophosphates
;
_journal_name_full Kristallografiya
_journal_page_first 829
_journal_page_last 834
_journal_volume 49
_journal_year 2004
_chemical_formula_sum 'Cs O12 P3 Zr2'
_chemical_name_systematic 'Cs Zr2 (P O4)3'
_space_group_IT_number 167
_symmetry_space_group_name_Hall '-R 3 2"c'
_symmetry_space_group_name_H-M 'R -3 c :H'
_cell_angle_alpha 90
_cell_angle_beta 90
_cell_angle_gamma 120
_cell_formula_units_Z 6
_cell_length_a 8.5758
_cell_length_b 8.5758
_cell_length_c 24.9061
_cell_volume 1586.301
_citation_journal_id_ASTM KRISAJ
_cod_data_source_file Gobechiya_KRISAJ_2004_542.cif
_cod_data_source_block Cs1O12P3Zr2
_cod_original_formula_sum 'Cs1 O12 P3 Zr2'
_cod_database_code 1537339

loop_
_symmetry_equiv_pos_as_xyz
x,y,z
-y,x-y,z
-x+y,-x,z
y,x,-z+1/2
-x,-x+y,-z+1/2
x-y,-y,-z+1/2
-x,-y,-z
y,-x+y,-z
x-y,x,-z
-y,-x,z-1/2
x,x-y,z-1/2
-x+y,y,z-1/2
x+2/3,y+1/3,z+1/3
-y+2/3,x-y+1/3,z+1/3
-x+y+2/3,-x+1/3,z+1/3
y+2/3,x+1/3,-z+5/6
-x+2/3,-x+y+1/3,-z+5/6
x-y+2/3,-y+1/3,-z+5/6
-x+2/3,-y+1/3,-z+1/3
y+2/3,-x+y+1/3,-z+1/3
x-y+2/3,x+1/3,-z+1/3
-y+2/3,-x+1/3,z-1/6
x+2/3,x-y+1/3,z-1/6
-x+y+2/3,y+1/3,z-1/6
x+1/3,y+2/3,z+2/3
-y+1/3,x-y+2/3,z+2/3
-x+y+1/3,-x+2/3,z+2/3
y+1/3,x+2/3,-z+7/6
-x+1/3,-x+y+2/3,-z+7/6
x-y+1/3,-y+2/3,-z+7/6
-x+1/3,-y+2/3,-z+2/3
y+1/3,-x+y+2/3,-z+2/3
x-y+1/3,x+2/3,-z+2/3
-y+1/3,-x+2/3,z+1/6
x+1/3,x-y+2/3,z+1/6
-x+y+1/3,y+2/3,z+1/6

loop_
_atom_site_label
_atom_site_type_symbol
_atom_site_fract_x
_atom_site_fract_y
_atom_site_fract_z
_atom_site_occupancy
_atom_site_U_iso_or_equiv
Cs1 Cs+1 0 0 0 1 0.0
P1 P+5 -0.285 0 0.25 1 0.0
Zr1 Zr+4 0 0 0.1546 1 0.0
O2 O-2 0.167 0.212 0.1993 1 0.0
O1 O-2 0.306 0.467 0.2632 1 0.0
